data_7119021
loop_
_publ_author_name
'Bo Gao'
'Li-Li Tan'
'Nan Song'
'Ke Li'
'Ying-Wei Yang'

_publ_section_title
;
 A high-yield synthesis of [m]biphenyl-extended pillar[n]arenes for an
 efficient selective inclusion of toluene and m-xylene in the solid state
;
_journal_name_full Chem.Commun.
_journal_page_first 5804
_journal_volume 52
_journal_year 2016
_chemical_formula_moiety 'C62 H60 O8, 2(C8 H10)'
_chemical_formula_sum 'C78 H80 O8'
_chemical_formula_weight 1145.42
_chemical_name_systematic m-xylene2_Bp_ExP6
_space_group_IT_number 2
_symmetry_cell_setting triclinic
_symmetry_space_group_name_Hall '-P 1'
_symmetry_space_group_name_H-M 'P -1'
_atom_sites_solution_hydrogens geom
_atom_sites_solution_primary direct
_atom_sites_solution_secondary difmap
_audit_creation_method SHELXL-97
_audit_update_record
;
2016-01-28 deposited with the CCDC.
2016-03-29 downloaded from the CCDC.
;
_cell_angle_alpha 70.421(2)
_cell_angle_beta 73.067(2)
_cell_angle_gamma 78.916(2)
_cell_formula_units_Z 1
_cell_length_a 11.3535(13)
_cell_length_b 11.5292(13)
_cell_length_c 13.4501(15)
_cell_measurement_temperature 293(2)
_cell_volume 1578.1(3)
_computing_structure_refinement 'SHELXL-97 (Sheldrick, 1997)'
_computing_structure_solution 'SHELXS-97 (Sheldrick, 1990)'
_diffrn_ambient_temperature 293(2)
_diffrn_measured_fraction_theta_full 0.971
_diffrn_measured_fraction_theta_max 0.971
_diffrn_measurement_device_type bruker
_diffrn_radiation_monochromator graphite
_diffrn_radiation_source 'fine-focus sealed tube'
_diffrn_radiation_type MoK\a
_diffrn_radiation_wavelength 0.71073
_diffrn_reflns_av_R_equivalents 0.0287
_diffrn_reflns_av_sigmaI/netI 0.0665
_diffrn_reflns_limit_h_max 13
_diffrn_reflns_limit_h_min -10
_diffrn_reflns_limit_k_max 13
_diffrn_reflns_limit_k_min -14
_diffrn_reflns_limit_l_max 16
_diffrn_reflns_limit_l_min -15
_diffrn_reflns_number 8484
_diffrn_reflns_theta_full 26.04
_diffrn_reflns_theta_max 26.04
_diffrn_reflns_theta_min 1.66
_exptl_absorpt_coefficient_mu 0.076
_exptl_absorpt_correction_T_max 0.9924
_exptl_absorpt_correction_T_min 0.9901
_exptl_absorpt_correction_type multi-scan
_exptl_crystal_colour colorless
_exptl_crystal_density_diffrn 1.205
_exptl_crystal_density_method 'not measured'
_exptl_crystal_description block
_exptl_crystal_F_000 612
_exptl_crystal_size_max 0.13
_exptl_crystal_size_mid 0.12
_exptl_crystal_size_min 0.10
_refine_diff_density_max 0.213
_refine_diff_density_min -0.207
_refine_diff_density_rms 0.043
_refine_ls_extinction_method none
_refine_ls_goodness_of_fit_ref 1.004
_refine_ls_hydrogen_treatment constr
_refine_ls_matrix_type full
_refine_ls_number_parameters 394
_refine_ls_number_reflns 6039
_refine_ls_number_restraints 0
_refine_ls_restrained_S_all 1.004
_refine_ls_R_factor_all 0.0933
_refine_ls_R_factor_gt 0.0560
_refine_ls_shift/su_max 0.002
_refine_ls_shift/su_mean 0.000
_refine_ls_structure_factor_coef Fsqd
_refine_ls_weighting_details 'calc w=1/[\s^2^(Fo^2^)+(0.0696P)^2^+0.1331P] where P=(Fo^2^+2Fc^2^)/3'
_refine_ls_weighting_scheme calc
_refine_ls_wR_factor_gt 0.1309
_refine_ls_wR_factor_ref 0.1532
_reflns_number_gt 3899
_reflns_number_total 6039
_reflns_threshold_expression >2sigma(I)
_cod_data_source_file c6cc01892k2.cif
_cod_data_source_block m-xylene2_Bp_ExP6
_cod_database_code 7119021

loop_
_symmetry_equiv_pos_as_xyz
'x, y, z'
'-x, -y, -z'

loop_
_atom_site_label
_atom_site_type_symbol
_atom_site_fract_x
_atom_site_fract_y
_atom_site_fract_z
_atom_site_U_iso_or_equiv
_atom_site_adp_type
_atom_site_occupancy
_atom_site_symmetry_multiplicity
_atom_site_calc_flag
_atom_site_refinement_flags
_atom_site_disorder_assembly
_atom_site_disorder_group
C1 C 0.8846(2) 0.7032(2) 0.73596(17) 0.0346(5) Uani 1 1 d . . .
H1A H 0.8656 0.7569 0.7820 0.042 Uiso 1 1 calc R . .
H1B H 0.9641 0.6563 0.7424 0.042 Uiso 1 1 calc R . .
C2 C 0.8967(2) 0.7835(2) 0.61913(17) 0.0305(5) Uani 1 1 d . . .
C3 C 0.8332(2) 0.9016(2) 0.59447(17) 0.0313(5) Uani 1 1 d . . .
C4 C 0.85079(19) 0.9767(2) 0.48718(17) 0.0307(5) Uani 1 1 d . . .
H4 H 0.8100 1.0563 0.4722 0.037 Uiso 1 1 calc R . .
C5 C 0.92770(19) 0.9356(2) 0.40202(17) 0.0292(5) Uani 1 1 d . . .
C6 C 0.9872(2) 0.8152(2) 0.42670(18) 0.0324(5) Uani 1 1 d . . .
C7 C 0.9718(2) 0.7416(2) 0.53437(18) 0.0339(5) Uani 1 1 d . . .
H7 H 1.0132 0.6623 0.5496 0.041 Uiso 1 1 calc R . .
C8 C 0.9509(2) 1.0202(2) 0.28636(17) 0.0317(5) Uani 1 1 d . . .
H8A H 1.0386 1.0095 0.2523 0.038 Uiso 1 1 calc R . .
H8B H 0.9307 1.1052 0.2884 0.038 Uiso 1 1 calc R . .
C9 C 0.87868(19) 1.00009(19) 0.21542(16) 0.0284(5) Uani 1 1 d . . .
C10 C 0.7605(2) 1.0601(2) 0.21260(17) 0.0315(5) Uani 1 1 d . . .
C11 C 0.7018(2) 1.0514(2) 0.13845(18) 0.0331(5) Uani 1 1 d . . .
H11 H 0.6249 1.0957 0.1345 0.040 Uiso 1 1 calc R . .
C12 C 0.75529(19) 0.9781(2) 0.07026(17) 0.0288(5) Uani 1 1 d . . .
C13 C 0.87013(19) 0.9103(2) 0.07907(17) 0.0284(5) Uani 1 1 d . . .
C14 C 0.9312(2) 0.9246(2) 0.14917(17) 0.0310(5) Uani 1 1 d . . .
H14 H 1.0093 0.8825 0.1517 0.037 Uiso 1 1 calc R . .
C15 C 0.6923(2) 0.9694(2) -0.01154(17) 0.0323(5) Uani 1 1 d . . .
H15A H 0.7548 0.9653 -0.0775 0.039 Uiso 1 1 calc R . .
H15B H 0.6370 1.0443 -0.0299 0.039 Uiso 1 1 calc R . .
C16 C 0.61881(19) 0.8586(2) 0.02781(17) 0.0285(5) Uani 1 1 d . . .
C17 C 0.5590(2) 0.8123(2) 0.13719(18) 0.0345(5) Uani 1 1 d . . .
H17 H 0.5682 0.8466 0.1877 0.041 Uiso 1 1 calc R . .
C18 C 0.4864(2) 0.7163(2) 0.17166(17) 0.0340(5) Uani 1 1 d . . .
H18 H 0.4478 0.6869 0.2452 0.041 Uiso 1 1 calc R . .
C19 C 0.46981(19) 0.6627(2) 0.09899(17) 0.0286(5) Uani 1 1 d . . .
C20 C 0.53118(19) 0.7076(2) -0.00992(17) 0.0305(5) Uani 1 1 d . . .
H20 H 0.5227 0.6728 -0.0603 0.037 Uiso 1 1 calc R . .
C21 C 0.60477(19) 0.8037(2) -0.04452(17) 0.0305(5) Uani 1 1 d . . .
H21 H 0.6454 0.8317 -0.1177 0.037 Uiso 1 1 calc R . .
C22 C 0.38608(19) 0.56348(19) 0.13718(17) 0.0276(5) Uani 1 1 d . . .
C23 C 0.3875(2) 0.4674(2) 0.23323(17) 0.0327(5) Uani 1 1 d . . .
H23 H 0.4466 0.4613 0.2707 0.039 Uiso 1 1 calc R . .
C24 C 0.3029(2) 0.3807(2) 0.27408(17) 0.0327(5) Uani 1 1 d . . .
H24 H 0.3063 0.3175 0.3382 0.039 Uiso 1 1 calc R . .
C25 C 0.21326(19) 0.38701(19) 0.22076(17) 0.0276(5) Uani 1 1 d . . .
C26 C 0.2141(2) 0.4804(2) 0.12328(17) 0.0304(5) Uani 1 1 d . . .
H26 H 0.1562 0.4850 0.0850 0.036 Uiso 1 1 calc R . .
C27 C 0.29914(19) 0.5666(2) 0.08188(17) 0.0308(5) Uani 1 1 d . . .
H27 H 0.2980 0.6276 0.0160 0.037 Uiso 1 1 calc R . .
C28 C 0.6987(2) 1.0606(2) 0.6614(2) 0.0521(7) Uani 1 1 d . . .
H28A H 0.7606 1.1170 0.6244 0.078 Uiso 1 1 calc R . .
H28B H 0.6542 1.0754 0.7293 0.078 Uiso 1 1 calc R . .
H28C H 0.6421 1.0728 0.6169 0.078 Uiso 1 1 calc R . .
C29 C 1.0890(3) 0.6497(3) 0.3532(2) 0.0723(10) Uani 1 1 d . . .
H29A H 1.1388 0.6129 0.4049 0.109 Uiso 1 1 calc R . .
H29B H 1.1329 0.6362 0.2846 0.109 Uiso 1 1 calc R . .
H29C H 1.0127 0.6126 0.3793 0.109 Uiso 1 1 calc R . .
C30 C 0.5831(3) 1.1679(4) 0.2996(3) 0.0917(13) Uani 1 1 d . . .
H30A H 0.5664 1.2265 0.2339 0.138 Uiso 1 1 calc R . .
H30B H 0.5569 1.2057 0.3572 0.138 Uiso 1 1 calc R . .
H30C H 0.5388 1.0972 0.3191 0.138 Uiso 1 1 calc R . .
C31 C 1.0279(2) 0.7597(2) 0.0247(2) 0.0445(6) Uani 1 1 d . . .
H31A H 1.0925 0.8123 0.0035 0.067 Uiso 1 1 calc R . .
H31B H 1.0475 0.7069 -0.0212 0.067 Uiso 1 1 calc R . .
H31C H 1.0205 0.7099 0.0991 0.067 Uiso 1 1 calc R . .
C32 C 0.3328(3) 0.4870(3) 0.5265(2) 0.0735(10) Uani 1 1 d . . .
H32 H 0.3671 0.4825 0.4559 0.088 Uiso 1 1 calc R . .
C33 C 0.3156(4) 0.5983(3) 0.5461(3) 0.0892(12) Uani 1 1 d . . .
H33 H 0.3371 0.6690 0.4887 0.107 Uiso 1 1 calc R . .
C34 C 0.2672(3) 0.6071(3) 0.6488(3) 0.0717(9) Uani 1 1 d . . .
H34 H 0.2557 0.6837 0.6612 0.086 Uiso 1 1 calc R . .
C35 C 0.2352(2) 0.5030(3) 0.7346(2) 0.0530(7) Uani 1 1 d . . .
C36 C 0.2507(2) 0.3922(3) 0.7126(2) 0.0457(6) Uani 1 1 d . . .
H36 H 0.2267 0.3220 0.7697 0.055 Uiso 1 1 calc R . .
C37 C 0.3001(2) 0.3806(2) 0.6098(2) 0.0453(6) Uani 1 1 d . . .
C38 C 0.1889(3) 0.5090(4) 0.8499(3) 0.0901(12) Uani 1 1 d . . .
H38A H 0.1057 0.4869 0.8786 0.135 Uiso 1 1 calc R . .
H38B H 0.1905 0.5915 0.8509 0.135 Uiso 1 1 calc R . .
H38C H 0.2411 0.4523 0.8937 0.135 Uiso 1 1 calc R . .
C39 C 0.3201(3) 0.2565(3) 0.5895(3) 0.0690(9) Uani 1 1 d . . .
H39A H 0.3081 0.1922 0.6578 0.103 Uiso 1 1 calc R . .
H39B H 0.4028 0.2442 0.5468 0.103 Uiso 1 1 calc R . .
H39C H 0.2620 0.2540 0.5509 0.103 Uiso 1 1 calc R . .
O1 O 0.75644(15) 0.93688(15) 0.68137(13) 0.0455(4) Uani 1 1 d . . .
O2 O 1.06342(16) 0.77813(16) 0.33958(13) 0.0488(5) Uani 1 1 d . . .
O3 O 0.70963(15) 1.13031(16) 0.28299(14) 0.0468(5) Uani 1 1 d . . .
O4 O 0.91388(14) 0.83375(14) 0.01410(12) 0.0373(4) Uani 1 1 d . . .

loop_
_atom_site_aniso_label
_atom_site_aniso_U_11
_atom_site_aniso_U_22
_atom_site_aniso_U_33
_atom_site_aniso_U_23
_atom_site_aniso_U_13
_atom_site_aniso_U_12
C1 0.0378(13) 0.0340(13) 0.0327(13) -0.0074(11) -0.0114(10) -0.0059(10)
C2 0.0321(12) 0.0298(13) 0.0298(12) -0.0054(10) -0.0098(10) -0.0062(9)
C3 0.0299(12) 0.0346(13) 0.0294(12) -0.0104(10) -0.0042(10) -0.0064(10)
C4 0.0317(12) 0.0266(12) 0.0350(13) -0.0087(10) -0.0110(10) -0.0023(9)
C5 0.0284(12) 0.0313(12) 0.0313(12) -0.0082(10) -0.0106(9) -0.0081(9)
C6 0.0322(13) 0.0352(13) 0.0309(12) -0.0134(11) -0.0067(10) -0.0009(10)
C7 0.0349(13) 0.0294(13) 0.0365(13) -0.0073(10) -0.0125(10) 0.0004(10)
C8 0.0311(12) 0.0344(13) 0.0290(12) -0.0071(10) -0.0061(9) -0.0080(10)
C9 0.0309(12) 0.0258(12) 0.0257(11) -0.0011(9) -0.0067(9) -0.0084(9)
C10 0.0351(13) 0.0282(12) 0.0301(12) -0.0101(10) -0.0051(10) -0.0025(9)
C11 0.0282(12) 0.0296(13) 0.0398(13) -0.0082(11) -0.0096(10) -0.0004(9)
C12 0.0284(12) 0.0252(12) 0.0322(12) -0.0062(10) -0.0071(9) -0.0060(9)
C13 0.0309(12) 0.0244(12) 0.0268(11) -0.0055(9) -0.0031(9) -0.0056(9)
C14 0.0284(12) 0.0263(12) 0.0323(12) -0.0014(10) -0.0072(9) -0.0027(9)
C15 0.0309(12) 0.0335(13) 0.0317(12) -0.0071(10) -0.0101(10) -0.0028(9)
C16 0.0243(11) 0.0312(12) 0.0293(12) -0.0091(10) -0.0069(9) -0.0004(9)
C17 0.0362(13) 0.0420(14) 0.0302(12) -0.0169(11) -0.0061(10) -0.0078(11)
C18 0.0365(13) 0.0410(14) 0.0233(11) -0.0098(10) -0.0011(10) -0.0102(10)
C19 0.0278(12) 0.0272(12) 0.0308(12) -0.0098(10) -0.0078(9) 0.0005(9)
C20 0.0333(12) 0.0324(13) 0.0289(12) -0.0144(10) -0.0091(10) 0.0011(10)
C21 0.0313(12) 0.0336(13) 0.0246(11) -0.0088(10) -0.0047(9) -0.0018(10)
C22 0.0282(11) 0.0262(12) 0.0282(11) -0.0115(10) -0.0050(9) 0.0011(9)
C23 0.0334(13) 0.0377(14) 0.0303(12) -0.0105(10) -0.0136(10) -0.0016(10)
C24 0.0368(13) 0.0326(13) 0.0263(12) -0.0035(10) -0.0098(10) -0.0044(10)
C25 0.0305(12) 0.0262(12) 0.0259(11) -0.0105(9) -0.0046(9) -0.0011(9)
C26 0.0328(12) 0.0294(12) 0.0311(12) -0.0073(10) -0.0150(10) -0.0002(9)
C27 0.0358(13) 0.0283(12) 0.0262(11) -0.0039(10) -0.0101(10) -0.0024(10)
C28 0.0533(17) 0.0497(17) 0.0503(16) -0.0247(14) -0.0056(13) 0.0086(13)
C29 0.100(3) 0.055(2) 0.0545(19) -0.0319(16) -0.0110(17) 0.0250(17)
C30 0.0485(19) 0.143(4) 0.118(3) -0.104(3) -0.0145(19) 0.020(2)
C31 0.0427(15) 0.0398(15) 0.0504(16) -0.0216(13) -0.0091(12) 0.0081(11)
C32 0.116(3) 0.059(2) 0.0404(17) -0.0108(16) -0.0141(17) -0.0121(19)
C33 0.141(4) 0.045(2) 0.066(2) 0.0019(18) -0.014(2) -0.024(2)
C34 0.092(3) 0.0468(19) 0.089(3) -0.0319(19) -0.031(2) -0.0014(16)
C35 0.0471(16) 0.064(2) 0.0582(18) -0.0274(16) -0.0257(13) 0.0066(13)
C36 0.0458(16) 0.0468(17) 0.0407(15) -0.0072(13) -0.0122(12) -0.0041(12)
C37 0.0526(16) 0.0469(16) 0.0419(15) -0.0133(13) -0.0179(12) -0.0085(12)
C38 0.083(3) 0.125(3) 0.077(2) -0.063(2) -0.0216(19) 0.018(2)
C39 0.083(2) 0.061(2) 0.074(2) -0.0279(18) -0.0217(18) -0.0130(17)
O1 0.0521(11) 0.0406(11) 0.0341(9) -0.0113(8) -0.0021(8) 0.0045(8)
O2 0.0557(11) 0.0447(11) 0.0385(10) -0.0164(9) -0.0052(8) 0.0090(8)
O3 0.0435(10) 0.0519(11) 0.0548(11) -0.0326(9) -0.0140(8) 0.0057(8)
O4 0.0379(9) 0.0372(10) 0.0396(9) -0.0180(8) -0.0105(7) 0.0033(7)

loop_
_atom_type_symbol
_atom_type_description
_atom_type_scat_dispersion_real
_atom_type_scat_dispersion_imag
_atom_type_scat_source
C C 0.0033 0.0016 'International Tables Vol C Tables 4.2.6.8 and 6.1.1.4'
H H 0.0000 0.0000 'International Tables Vol C Tables 4.2.6.8 and 6.1.1.4'
O O 0.0106 0.0060 'International Tables Vol C Tables 4.2.6.8 and 6.1.1.4'

loop_
_geom_angle_atom_site_label_1
_geom_angle_atom_site_label_2
_geom_angle_atom_site_label_3
_geom_angle
_geom_angle_site_symmetry_1
_geom_angle_site_symmetry_3
C2 C1 C25 115.59(18) . 2_666
C2 C1 H1A 108.4 . .
C25 C1 H1A 108.4 2_666 .
C2 C1 H1B 108.4 . .
C25 C1 H1B 108.4 2_666 .
H1A C1 H1B 107.4 . .
C7 C2 C3 118.3(2) . .
C7 C2 C1 120.7(2) . .
C3 C2 C1 121.0(2) . .
O1 C3 C4 123.8(2) . .
O1 C3 C2 115.97(19) . .
C4 C3 C2 120.2(2) . .
C5 C4 C3 121.5(2) . .
C5 C4 H4 119.2 . .
C3 C4 H4 119.2 . .
C4 C5 C6 118.1(2) . .
C4 C5 C8 121.0(2) . .
C6 C5 C8 120.9(2) . .
O2 C6 C7 123.6(2) . .
O2 C6 C5 116.2(2) . .
C7 C6 C5 120.1(2) . .
C2 C7 C6 121.6(2) . .
C2 C7 H7 119.2 . .
C6 C7 H7 119.2 . .
C5 C8 C9 115.33(17) . .
C5 C8 H8A 108.4 . .
C9 C8 H8A 108.4 . .
C5 C8 H8B 108.4 . .
C9 C8 H8B 108.4 . .
H8A C8 H8B 107.5 . .
C14 C9 C10 118.5(2) . .
C14 C9 C8 120.5(2) . .
C10 C9 C8 121.0(2) . .
O3 C10 C11 123.3(2) . .
O3 C10 C9 116.61(19) . .
C11 C10 C9 120.0(2) . .
C12 C11 C10 121.5(2) . .
C12 C11 H11 119.2 . .
C10 C11 H11 119.2 . .
C11 C12 C13 118.3(2) . .
C11 C12 C15 121.7(2) . .
C13 C12 C15 120.0(2) . .
O4 C13 C14 125.0(2) . .
O4 C13 C12 115.17(19) . .
C14 C13 C12 119.8(2) . .
C9 C14 C13 121.6(2) . .
C9 C14 H14 119.2 . .
C13 C14 H14 119.2 . .
C12 C15 C16 114.27(17) . .
C12 C15 H15A 108.7 . .
C16 C15 H15A 108.7 . .
C12 C15 H15B 108.7 . .
C16 C15 H15B 108.7 . .
H15A C15 H15B 107.6 . .
C21 C16 C17 117.86(19) . .
C21 C16 C15 121.02(19) . .
C17 C16 C15 121.06(19) . .
C18 C17 C16 120.9(2) . .
C18 C17 H17 119.5 . .
C16 C17 H17 119.5 . .
C17 C18 C19 121.5(2) . .
C17 C18 H18 119.3 . .
C19 C18 H18 119.3 . .
C18 C19 C20 117.55(19) . .
C18 C19 C22 120.50(19) . .
C20 C19 C22 121.92(19) . .
C21 C20 C19 121.0(2) . .
C21 C20 H20 119.5 . .
C19 C20 H20 119.5 . .
C16 C21 C20 121.20(19) . .
C16 C21 H21 119.4 . .
C20 C21 H21 119.4 . .
C27 C22 C23 117.38(19) . .
C27 C22 C19 121.37(19) . .
C23 C22 C19 121.16(19) . .
C24 C23 C22 121.5(2) . .
C24 C23 H23 119.3 . .
C22 C23 H23 119.3 . .
C23 C24 C25 120.9(2) . .
C23 C24 H24 119.5 . .
C25 C24 H24 119.5 . .
C24 C25 C26 117.72(19) . .
C24 C25 C1 123.04(19) . 2_666
C26 C25 C1 119.24(18) . 2_666
C27 C26 C25 121.46(19) . .
C27 C26 H26 119.3 . .
C25 C26 H26 119.3 . .
C26 C27 C22 121.0(2) . .
C26 C27 H27 119.5 . .
C22 C27 H27 119.5 . .
O1 C28 H28A 109.5 . .
O1 C28 H28B 109.5 . .
H28A C28 H28B 109.5 . .
O1 C28 H28C 109.5 . .
H28A C28 H28C 109.5 . .
H28B C28 H28C 109.5 . .
O2 C29 H29A 109.5 . .
O2 C29 H29B 109.5 . .
H29A C29 H29B 109.5 . .
O2 C29 H29C 109.5 . .
H29A C29 H29C 109.5 . .
H29B C29 H29C 109.5 . .
O3 C30 H30A 109.5 . .
O3 C30 H30B 109.5 . .
H30A C30 H30B 109.5 . .
O3 C30 H30C 109.5 . .
H30A C30 H30C 109.5 . .
H30B C30 H30C 109.5 . .
O4 C31 H31A 109.5 . .
O4 C31 H31B 109.5 . .
H31A C31 H31B 109.5 . .
O4 C31 H31C 109.5 . .
H31A C31 H31C 109.5 . .
H31B C31 H31C 109.5 . .
C33 C32 C37 121.0(3) . .
C33 C32 H32 119.5 . .
C37 C32 H32 119.5 . .
C34 C33 C32 120.7(3) . .
C34 C33 H33 119.7 . .
C32 C33 H33 119.7 . .
C33 C34 C35 120.2(3) . .
C33 C34 H34 119.9 . .
C35 C34 H34 119.9 . .
C36 C35 C34 118.1(3) . .
C36 C35 C38 120.6(3) . .
C34 C35 C38 121.2(3) . .
C37 C36 C35 122.8(3) . .
C37 C36 H36 118.6 . .
C35 C36 H36 118.6 . .
C36 C37 C32 117.1(3) . .
C36 C37 C39 121.3(3) . .
C32 C37 C39 121.6(3) . .
C35 C38 H38A 109.5 . .
C35 C38 H38B 109.5 . .
H38A C38 H38B 109.5 . .
C35 C38 H38C 109.5 . .
H38A C38 H38C 109.5 . .
H38B C38 H38C 109.5 . .
C37 C39 H39A 109.5 . .
C37 C39 H39B 109.5 . .
H39A C39 H39B 109.5 . .
C37 C39 H39C 109.5 . .
H39A C39 H39C 109.5 . .
H39B C39 H39C 109.5 . .
C3 O1 C28 117.96(19) . .
C6 O2 C29 117.5(2) . .
C10 O3 C30 117.4(2) . .
C13 O4 C31 116.40(17) . .

loop_
_geom_bond_atom_site_label_1
_geom_bond_atom_site_label_2
_geom_bond_distance
_geom_bond_site_symmetry_2
C1 C2 1.514(3) .
C1 C25 1.522(3) 2_666
C1 H1A 0.9700 .
C1 H1B 0.9700 .
C2 C7 1.380(3) .
C2 C3 1.394(3) .
C3 O1 1.371(3) .
C3 C4 1.390(3) .
C4 C5 1.386(3) .
C4 H4 0.9300 .
C5 C6 1.399(3) .
C5 C8 1.511(3) .
C6 O2 1.381(3) .
C6 C7 1.390(3) .
C7 H7 0.9300 .
C8 C9 1.521(3) .
C8 H8A 0.9700 .
C8 H8B 0.9700 .
C9 C14 1.385(3) .
C9 C10 1.391(3) .
C10 O3 1.379(3) .
C10 C11 1.389(3) .
C11 C12 1.386(3) .
C11 H11 0.9300 .
C12 C13 1.401(3) .
C12 C15 1.514(3) .
C13 O4 1.373(3) .
C13 C14 1.388(3) .
C14 H14 0.9300 .
C15 C16 1.519(3) .
C15 H15A 0.9700 .
C15 H15B 0.9700 .
C16 C21 1.384(3) .
C16 C17 1.393(3) .
C17 C18 1.380(3) .
C17 H17 0.9300 .
C18 C19 1.390(3) .
C18 H18 0.9300 .
C19 C20 1.391(3) .
C19 C22 1.488(3) .
C20 C21 1.387(3) .
C20 H20 0.9300 .
C21 H21 0.9300 .
C22 C27 1.387(3) .
C22 C23 1.394(3) .
C23 C24 1.384(3) .
C23 H23 0.9300 .
C24 C25 1.385(3) .
C24 H24 0.9300 .
C25 C26 1.389(3) .
C25 C1 1.522(3) 2_666
C26 C27 1.384(3) .
C26 H26 0.9300 .
C27 H27 0.9300 .
C28 O1 1.422(3) .
C28 H28A 0.9600 .
C28 H28B 0.9600 .
C28 H28C 0.9600 .
C29 O2 1.412(3) .
C29 H29A 0.9600 .
C29 H29B 0.9600 .
C29 H29C 0.9600 .
C30 O3 1.393(3) .
C30 H30A 0.9600 .
C30 H30B 0.9600 .
C30 H30C 0.9600 .
C31 O4 1.423(3) .
C31 H31A 0.9600 .
C31 H31B 0.9600 .
C31 H31C 0.9600 .
C32 C33 1.362(4) .
C32 C37 1.382(4) .
C32 H32 0.9300 .
C33 C34 1.361(4) .
C33 H33 0.9300 .
C34 C35 1.378(4) .
C34 H34 0.9300 .
C35 C36 1.374(4) .
C35 C38 1.506(4) .
C36 C37 1.374(3) .
C36 H36 0.9300 .
C37 C39 1.508(4) .
C38 H38A 0.9600 .
C38 H38B 0.9600 .
C38 H38C 0.9600 .
C39 H39A 0.9600 .
C39 H39B 0.9600 .
C39 H39C 0.9600 .

loop_
_geom_torsion_atom_site_label_1
_geom_torsion_atom_site_label_2
_geom_torsion_atom_site_label_3
_geom_torsion_atom_site_label_4
_geom_torsion
_geom_torsion_site_symmetry_1
_geom_torsion_site_symmetry_2
_geom_torsion_site_symmetry_3
_geom_torsion_site_symmetry_4
C25 C1 C2 C7 -86.4(3) 2_666 . . .
C25 C1 C2 C3 94.2(3) 2_666 . . .
C7 C2 C3 O1 177.73(19) . . . .
C1 C2 C3 O1 -2.8(3) . . . .
C7 C2 C3 C4 -3.1(3) . . . .
C1 C2 C3 C4 176.38(18) . . . .
O1 C3 C4 C5 -178.7(2) . . . .
C2 C3 C4 C5 2.2(3) . . . .
C3 C4 C5 C6 0.5(3) . . . .
C3 C4 C5 C8 -176.99(18) . . . .
C4 C5 C6 O2 -179.71(18) . . . .
C8 C5 C6 O2 -2.2(3) . . . .
C4 C5 C6 C7 -2.1(3) . . . .
C8 C5 C6 C7 175.34(19) . . . .
C3 C2 C7 C6 1.4(3) . . . .
C1 C2 C7 C6 -178.03(19) . . . .
O2 C6 C7 C2 178.6(2) . . . .
C5 C6 C7 C2 1.2(3) . . . .
C4 C5 C8 C9 -101.6(2) . . . .
C6 C5 C8 C9 81.0(3) . . . .
C5 C8 C9 C14 -94.6(2) . . . .
C5 C8 C9 C10 87.6(3) . . . .
C14 C9 C10 O3 177.44(18) . . . .
C8 C9 C10 O3 -4.8(3) . . . .
C14 C9 C10 C11 -5.0(3) . . . .
C8 C9 C10 C11 172.80(19) . . . .
O3 C10 C11 C12 -178.94(19) . . . .
C9 C10 C11 C12 3.7(3) . . . .
C10 C11 C12 C13 1.2(3) . . . .
C10 C11 C12 C15 -179.34(19) . . . .
C11 C12 C13 O4 176.00(17) . . . .
C15 C12 C13 O4 -3.5(3) . . . .
C11 C12 C13 C14 -4.6(3) . . . .
C15 C12 C13 C14 175.91(18) . . . .
C10 C9 C14 C13 1.5(3) . . . .
C8 C9 C14 C13 -176.25(18) . . . .
O4 C13 C14 C9 -177.39(19) . . . .
C12 C13 C14 C9 3.3(3) . . . .
C11 C12 C15 C16 -96.2(2) . . . .
C13 C12 C15 C16 83.2(2) . . . .
C12 C15 C16 C21 -149.8(2) . . . .
C12 C15 C16 C17 32.9(3) . . . .
C21 C16 C17 C18 -1.2(3) . . . .
C15 C16 C17 C18 176.2(2) . . . .
C16 C17 C18 C19 -0.3(4) . . . .
C17 C18 C19 C20 1.3(3) . . . .
C17 C18 C19 C22 -176.9(2) . . . .
C18 C19 C20 C21 -0.9(3) . . . .
C22 C19 C20 C21 177.3(2) . . . .
C17 C16 C21 C20 1.5(3) . . . .
C15 C16 C21 C20 -175.8(2) . . . .
C19 C20 C21 C16 -0.5(3) . . . .
C18 C19 C22 C27 132.7(2) . . . .
C20 C19 C22 C27 -45.4(3) . . . .
C18 C19 C22 C23 -43.8(3) . . . .
C20 C19 C22 C23 138.1(2) . . . .
C27 C22 C23 C24 -2.2(3) . . . .
C19 C22 C23 C24 174.4(2) . . . .
C22 C23 C24 C25 -0.2(4) . . . .
C23 C24 C25 C26 2.2(3) . . . .
C23 C24 C25 C1 -177.9(2) . . . 2_666
C24 C25 C26 C27 -1.8(3) . . . .
C1 C25 C26 C27 178.3(2) 2_666 . . .
C25 C26 C27 C22 -0.6(3) . . . .
C23 C22 C27 C26 2.6(3) . . . .
C19 C22 C27 C26 -174.0(2) . . . .
C37 C32 C33 C34 1.0(6) . . . .
C32 C33 C34 C35 0.1(6) . . . .
C33 C34 C35 C36 -1.6(5) . . . .
C33 C34 C35 C38 176.2(3) . . . .
C34 C35 C36 C37 2.2(4) . . . .
C38 C35 C36 C37 -175.7(3) . . . .
C35 C36 C37 C32 -1.1(4) . . . .
C35 C36 C37 C39 177.7(3) . . . .
C33 C32 C37 C36 -0.5(5) . . . .
C33 C32 C37 C39 -179.3(3) . . . .
C4 C3 O1 C28 -4.9(3) . . . .
C2 C3 O1 C28 174.3(2) . . . .
C7 C6 O2 C29 24.8(3) . . . .
C5 C6 O2 C29 -157.7(2) . . . .
C11 C10 O3 C30 16.7(4) . . . .
C9 C10 O3 C30 -165.8(3) . . . .
C14 C13 O4 C31 3.3(3) . . . .
C12 C13 O4 C31 -177.40(19) . . . .
